data_2100348
loop_
_publ_author_name
'Budzianowski, Armand'
'Katrusiak, Andrzej'

_publ_contact_author_address
;Faculty of Crystal Chemistry,
Adam Mickiewicz University,
Grunwaldzka 6, 60-780 Poznan
Poland
;
_publ_contact_author_email katran@amu.edu.pl
_publ_contact_author_fax 48618658008
_publ_contact_author_name 'Andrzej Katrusiak'
_publ_contact_author_phone 48618291443
_publ_section_title
;
 Pressure-frozen benzene I revisited
;
_journal_coeditor_code AV5045
_journal_date_accepted 2005-11-14
_journal_date_recd_electronic 2005-10-03
_journal_issue 1
_journal_name_full 'Acta Crystallographica Section B'
_journal_page_first 94
_journal_page_last 101
_journal_paper_doi 10.1107/S010876810503747X
_journal_volume 62
_journal_year 2006
_chemical_formula_sum 'C6 H6'
_chemical_formula_weight 78.11
_chemical_name_common benzene
_chemical_name_systematic
;
 benzene
;
_space_group_IT_number 61
_symmetry_cell_setting orthorhombic
_symmetry_space_group_name_Hall '-P 2ac 2ab'
_symmetry_space_group_name_H-M 'P b c a'
_atom_sites_solution_hydrogens geom
_atom_sites_solution_primary direct
_atom_sites_solution_secondary difmap
_audit_creation_method 'SHELXL-97 and enCIFer'
_cell_angle_alpha 90.00
_cell_angle_beta 90.00
_cell_angle_gamma 90.00
_cell_formula_units_Z 4
_cell_length_a 7.287(6)
_cell_length_b 9.20(2)
_cell_length_c 6.688(9)
_cell_measurement_reflns_used 376
_cell_measurement_temperature 296(2)
_cell_measurement_theta_max 29.59
_cell_measurement_theta_min 4.69
_cell_volume 448.4(12)
_computing_cell_refinement 'CrysAlis RED 1.171.24 beta (Oxford Diffraction Poland, 2004)'
_computing_data_collection 'CrysAlis CCD 1.171.23 beta (Oxford Diffraction Poland, 2004)'
_computing_data_reduction 'CrysAlis RED 1.171.24 beta (Oxford Diffraction Poland, 2004)'
_computing_structure_refinement 'SHELXL-97 (Sheldrick, 1997)'
_computing_structure_solution 'SHELXS-97 (Sheldrick, 1990)'
_diffrn_ambient_temperature 296(2)
_diffrn_detector_area_resol_mean 16.4
_diffrn_measured_fraction_theta_full 0.283
_diffrn_measured_fraction_theta_max 0.283
_diffrn_measurement_device_type KM4-CCD
_diffrn_measurement_method
;HP omega scans - for more details see:
A. Budzianowski, A. Katrusiak in High-Pressure Crystallography
(Eds.: A. Katrusiak, P. F. McMillan),
Dordrecht: Kluwer Acad. Publ., 2004 pp.157-168
;
_diffrn_radiation_monochromator graphite
_diffrn_radiation_source 'fine-focus sealed tube'
_diffrn_radiation_type MoK\a
_diffrn_radiation_wavelength 0.71073
_diffrn_reflns_av_R_equivalents 0.1315
_diffrn_reflns_av_sigmaI/netI 0.1602
_diffrn_reflns_limit_h_max 9
_diffrn_reflns_limit_h_min -9
_diffrn_reflns_limit_k_max 8
_diffrn_reflns_limit_k_min -9
_diffrn_reflns_limit_l_max 7
_diffrn_reflns_limit_l_min -7
_diffrn_reflns_number 1167
_diffrn_reflns_theta_full 29.59
_diffrn_reflns_theta_max 29.59
_diffrn_reflns_theta_min 4.69
_exptl_absorpt_coefficient_mu 0.065
_exptl_absorpt_correction_T_max 0.865
_exptl_absorpt_correction_T_min 0.477
_exptl_absorpt_correction_type integration
_exptl_absorpt_process_details
;Crystal absorption, DAC absorption and
gasket shadowing absorption has been applied
A. Katrusiak, Z. Kristallogr. 2004, 219, 461-467
;
_exptl_crystal_colour colourless
_exptl_crystal_density_diffrn 1.157
_exptl_crystal_density_method 'not measured'
_exptl_crystal_F_000 168
_exptl_crystal_size_rad 0.1
_refine_diff_density_max 0.114
_refine_diff_density_min -0.093
_refine_ls_extinction_method none
_refine_ls_goodness_of_fit_ref 1.030
_refine_ls_hydrogen_treatment mixed
_refine_ls_matrix_type full
_refine_ls_number_parameters 37
_refine_ls_number_reflns 179
_refine_ls_number_restraints 0
_refine_ls_restrained_S_all 1.030
_refine_ls_R_factor_all 0.2023
_refine_ls_R_factor_gt 0.0530
_refine_ls_shift/su_max 0.000
_refine_ls_shift/su_mean 0.000
_refine_ls_structure_factor_coef Fsqd
_refine_ls_weighting_details 'calc w=1/[\s^2^(Fo^2^)+(0.0600P)^2^+0.0300P] where P=(Fo^2^+2Fc^2^)/3'
_refine_ls_weighting_scheme calc
_refine_ls_wR_factor_gt 0.1097
_refine_ls_wR_factor_ref 0.1355
_reflns_number_gt 94
_reflns_number_total 179
_reflns_threshold_expression >2sigma(I)
_cod_data_source_file av5045.cif
_cod_data_source_block II
_cod_database_code 2100348

loop_
_symmetry_equiv_pos_as_xyz
'x, y, z'
'-x+1/2, -y, z+1/2'
'-x, y+1/2, -z+1/2'
'x+1/2, -y+1/2, -z'
'-x, -y, -z'
'x-1/2, y, -z-1/2'
'x, -y-1/2, z-1/2'
'-x-1/2, y-1/2, z'

loop_
_atom_site_label
_atom_site_fract_x
_atom_site_fract_y
_atom_site_fract_z
_atom_site_U_iso_or_equiv
_atom_site_adp_type
_atom_site_calc_flag
_atom_site_occupancy
_atom_site_type_symbol
C1 -0.0537(8) 0.1425(9) 0.0097(12) 0.037(2) Uani d 1 C
H1 -0.085(6) 0.246(7) 0.034(8) 0.044 Uiso d 1 H
C2 0.0840(7) 0.0924(10) 0.1373(10) 0.040(2) Uani d 1 C
H2 0.140(6) 0.156(6) 0.219(8) 0.048 Uiso d 1 H
C3 0.1343(7) -0.0521(9) 0.1235(12) 0.044(2) Uani d 1 C
H3 0.220(6) -0.080(6) 0.204(9) 0.052 Uiso d 1 H

loop_
_atom_site_aniso_label
_atom_site_aniso_U_11
_atom_site_aniso_U_22
_atom_site_aniso_U_33
_atom_site_aniso_U_12
_atom_site_aniso_U_13
_atom_site_aniso_U_23
C1 0.039(3) 0.028(8) 0.043(6) 0.005(4) 0.002(4) 0.002(5)
C2 0.034(4) 0.060(7) 0.025(6) 0.005(4) -0.005(3) -0.001(4)
C3 0.043(4) 0.048(7) 0.039(6) 0.002(5) -0.007(4) 0.006(5)

loop_
_atom_type_symbol
_atom_type_description
_atom_type_scat_dispersion_real
_atom_type_scat_dispersion_imag
_atom_type_scat_source
C C 0.0033 0.0016 'International Tables Vol C Tables 4.2.6.8 and 6.1.1.4'
H H 0.0000 0.0000 'International Tables Vol C Tables 4.2.6.8 and 6.1.1.4'

loop_
_geom_angle_atom_site_label_1
_geom_angle_atom_site_label_2
_geom_angle_atom_site_label_3
_geom_angle_site_symmetry_1
_geom_angle
C3 C1 C2 5 120.8(8)
C3 C1 H1 5 127(3)
C2 C1 H1 . 113(3)
C3 C2 C1 . 117.9(7)
C3 C2 H2 . 123(4)
C1 C2 H2 . 119(4)
C1 C3 C2 5 121.4(7)
C1 C3 H3 5 123(4)
C2 C3 H3 . 116(4)

loop_
_geom_bond_atom_site_label_1
_geom_bond_atom_site_label_2
_geom_bond_site_symmetry_2
_geom_bond_distance
C1 C3 5 1.353(10)
C1 C2 . 1.396(8)
C1 H1 . 0.99(6)
C2 C3 . 1.382(10)
C2 H2 . 0.90(5)
C3 C1 5 1.353(10)
C3 H3 . 0.86(5)

loop_
_geom_torsion_atom_site_label_1
_geom_torsion_atom_site_label_2
_geom_torsion_atom_site_label_3
_geom_torsion_atom_site_label_4
_geom_torsion_site_symmetry_1
_geom_torsion_site_symmetry_4
_geom_torsion
C3 C1 C2 C3 5 . -0.2(10)
C1 C2 C3 C1 . 5 0.2(10)
